data_1567279
loop_
_publ_author_name
'Ide, Yuki'
'Manabe, Yumehiro'
'Inaba, Yuya'
'Kinoshita, Yusuke'
'Pirillo, Jenny'
'Hijikata, Yuh'
'Yoneda, Tomoki'
'Shivakumar, Kilingaru I.'
'Tanaka, Saki'
'Asakawa, Hitoshi'
'Inokuma, Yasuhide'

_publ_section_title
;
 Determination of the critical chain length for macromolecular
 crystallization using structurally flexible polyketones
;
_journal_name_full 'Chemical Science'
_journal_paper_doi 10.1039/D2SC03083G
_journal_year 2022
_chemical_formula_moiety 'C42 H62 O12'
_chemical_formula_sum 'C42 H62 O12'
_chemical_formula_weight 758.91
_space_group_crystal_system orthorhombic
_space_group_IT_number 45
_space_group_name_Hall 'I 2 -2c'
_space_group_name_H-M_alt 'I b a 2'
_atom_sites_solution_hydrogens geom
_audit_creation_method SHELXL-2019/2
_audit_update_record
;
2022-05-20 deposited with the CCDC.	2022-07-21 downloaded from the CCDC.
;
_cell_angle_alpha 90
_cell_angle_beta 90
_cell_angle_gamma 90
_cell_formula_units_Z 4
_cell_length_a 48.930(9)
_cell_length_b 8.2077(17)
_cell_length_c 10.3345(18)
_cell_measurement_reflns_used 1032
_cell_measurement_temperature 123(2)
_cell_measurement_theta_max 50.7310
_cell_measurement_theta_min 5.4610
_cell_volume 4150.4(14)
_computing_cell_refinement 'CrysAlisPro 1.171.42.49 (Rigaku OD, 2022)'
_computing_data_collection 'CrysAlisPro 1.171.42.49 (Rigaku OD, 2022)'
_computing_data_reduction 'CrysAlisPro 1.171.42.49 (Rigaku OD, 2022)'
_computing_structure_refinement 'SHELXL-2019/2 (Sheldrick, 2019)'
_computing_structure_solution 'SHELXT 2018/2 (Sheldrick, 2018)'
_diffrn_ambient_temperature 123(2)
_diffrn_detector 'Hybrid Pixel Array Detector'
_diffrn_detector_area_resol_mean 10.0000
_diffrn_detector_type HyPix
_diffrn_measured_fraction_theta_full 0.971
_diffrn_measured_fraction_theta_max 0.971
_diffrn_measurement_device 'four-circle diffractometer'
_diffrn_measurement_device_type 'XtaLAB Synergy R, DW system, HyPix'
_diffrn_radiation_monochromator mirror
_diffrn_radiation_probe x-ray
_diffrn_radiation_type 'Cu K\a'
_diffrn_radiation_wavelength 1.54184
_diffrn_reflns_av_R_equivalents 0.0383
_diffrn_reflns_av_unetI/netI 0.0456
_diffrn_reflns_Laue_measured_fraction_full 0.971
_diffrn_reflns_Laue_measured_fraction_max 0.971
_diffrn_reflns_limit_h_max 49
_diffrn_reflns_limit_h_min -45
_diffrn_reflns_limit_k_max 7
_diffrn_reflns_limit_k_min -8
_diffrn_reflns_limit_l_max 9
_diffrn_reflns_limit_l_min -10
_diffrn_reflns_number 3983
_diffrn_reflns_point_group_measured_fraction_full 0.832
_diffrn_reflns_point_group_measured_fraction_max 0.831
_diffrn_reflns_theta_full 51.377
_diffrn_reflns_theta_max 51.377
_diffrn_reflns_theta_min 3.613
_diffrn_source 'Rotating-anode X-ray tube'
_diffrn_source_type 'Rigaku (Cu) X-ray Source'
_exptl_absorpt_coefficient_mu 0.719
_exptl_absorpt_correction_T_max 1.00000
_exptl_absorpt_correction_T_min 0.42491
_exptl_absorpt_correction_type multi-scan
_exptl_absorpt_process_details
;
CrysAlisPro 1.171.42.49 (Rigaku Oxford Diffraction, 2022)
Empirical absorption correction using spherical harmonics,
implemented in SCALE3 ABSPACK scaling algorithm.
;
_exptl_crystal_colour colorless
_exptl_crystal_density_diffrn 1.215
_exptl_crystal_density_method 'not measured'
_exptl_crystal_description plate
_exptl_crystal_F_000 1640
_exptl_crystal_size_max 0.380
_exptl_crystal_size_mid 0.060
_exptl_crystal_size_min 0.010
_refine_diff_density_max 0.963
_refine_diff_density_min -0.370
_refine_diff_density_rms 0.164
_refine_ls_abs_structure_details
;
 Flack x determined using 307 quotients [(I+)-(I-)]/[(I+)+(I-)]
 (Parsons, Flack and Wagner, Acta Cryst. B69 (2013) 249-259).
;
_refine_ls_abs_structure_Flack -0.3(10)
_refine_ls_extinction_method none
_refine_ls_goodness_of_fit_ref 1.619
_refine_ls_hydrogen_treatment constr
_refine_ls_matrix_type full
_refine_ls_number_parameters 251
_refine_ls_number_reflns 1893
_refine_ls_number_restraints 97
_refine_ls_restrained_S_all 1.608
_refine_ls_R_factor_all 0.2158
_refine_ls_R_factor_gt 0.1571
_refine_ls_shift/su_max 0.000
_refine_ls_shift/su_mean 0.000
_refine_ls_structure_factor_coef Fsqd
_refine_ls_weighting_details 'w=1/[\s^2^(Fo^2^)+(0.2000P)^2^] where P=(Fo^2^+2Fc^2^)/3'
_refine_ls_weighting_scheme calc
_refine_ls_wR_factor_gt 0.3731
_refine_ls_wR_factor_ref 0.4353
_reflns_Friedel_coverage 0.588
_reflns_Friedel_fraction_full 0.668
_reflns_Friedel_fraction_max 0.668
_reflns_number_gt 1050
_reflns_number_total 1893
_reflns_threshold_expression 'I > 2\s(I)'
_cod_data_source_file d2sc03083g2.cif
_cod_data_source_block hexamer
_cod_database_code 1567279
_shelx_shelxl_version_number 2019/2
_shelx_space_group_comment
;
The symmetry employed for this shelxl refinement is uniquely defined
by the following loop, which should always be used as a source of
symmetry information in preference to the above space-group names.
They are only intended as comments.
;
_shelx_estimated_absorpt_t_min 0.772
_shelx_estimated_absorpt_t_max 0.993

loop_
_space_group_symop_operation_xyz
'x, y, z'
'-x, -y, z'
'-x, y, z+1/2'
'x, -y, z+1/2'
'x+1/2, y+1/2, z+1/2'
'-x+1/2, -y+1/2, z+1/2'
'-x+1/2, y+1/2, z+1'
'x+1/2, -y+1/2, z+1'

loop_
_atom_site_label
_atom_site_type_symbol
_atom_site_fract_x
_atom_site_fract_y
_atom_site_fract_z
_atom_site_U_iso_or_equiv
_atom_site_adp_type
_atom_site_occupancy
_atom_site_site_symmetry_order
_atom_site_calc_flag
_atom_site_refinement_flags_posn
_atom_site_refinement_flags_adp
_atom_site_refinement_flags_occupancy
_atom_site_disorder_assembly
_atom_site_disorder_group
C1 C 0.2761(5) 0.457(5) 0.376(4) 0.194(18) Uani 1 1 d D . . . .
H32 H 0.258412 0.456833 0.331486 0.290 Uiso 1 1 calc R U . . .
H33 H 0.290642 0.432544 0.313558 0.290 Uiso 1 1 calc R U . . .
H34 H 0.279343 0.564516 0.414217 0.290 Uiso 1 1 calc R U . . .
C2 C 0.2760(6) 0.328(3) 0.482(4) 0.136(9) Uani 1 1 d D . . . .
O1 O 0.2581(4) 0.312(3) 0.566(2) 0.187(11) Uani 1 1 d . . . . .
C3 C 0.3010(5) 0.217(3) 0.476(2) 0.116(8) Uani 1 1 d D . . . .
C4 C 0.2997(6) 0.095(3) 0.585(3) 0.133(10) Uani 1 1 d D . . . .
H4 H 0.284229 0.021183 0.571645 0.200 Uiso 1 1 calc R U . . .
H5 H 0.297420 0.152152 0.667872 0.200 Uiso 1 1 calc R U . . .
H6 H 0.316717 0.031574 0.587489 0.200 Uiso 1 1 calc R U . . .
O2 O 0.3460(3) 0.3092(17) 0.4175(18) 0.099(5) Uani 1 1 d . . . . .
C5 C 0.3004(6) 0.142(4) 0.343(2) 0.135(9) Uani 1 1 d D . . . .
H35 H 0.317761 0.087085 0.325860 0.202 Uiso 1 1 calc R U . . .
H36 H 0.297565 0.228154 0.278069 0.202 Uiso 1 1 calc R U . . .
H37 H 0.285391 0.063452 0.337623 0.202 Uiso 1 1 calc R U . . .
C6 C 0.3262(5) 0.321(3) 0.496(3) 0.107(8) Uani 1 1 d D . . . .
C7 C 0.3292(5) 0.431(2) 0.6101(19) 0.097(9) Uani 1 1 d D . . . .
H22 H 0.327920 0.363904 0.689330 0.116 Uiso 1 1 calc R U . . .
H23 H 0.313475 0.507166 0.610762 0.116 Uiso 1 1 calc R U . . .
C8 C 0.3557(4) 0.534(2) 0.619(2) 0.084(8) Uani 1 1 d D . . . .
H24 H 0.356407 0.590457 0.703175 0.101 Uiso 1 1 calc R U . . .
H25 H 0.371796 0.460936 0.612821 0.101 Uiso 1 1 calc R U . . .
C9 C 0.3568(4) 0.659(3) 0.509(2) 0.086(8) Uani 1 1 d D . . . .
O3 O 0.3368(3) 0.6851(19) 0.441(2) 0.103(6) Uani 1 1 d . . . . .
C10 C 0.3807(3) 0.774(2) 0.5068(19) 0.070(8) Uani 1 1 d D . . . .
C11 C 0.3813(5) 0.872(3) 0.633(3) 0.133(13) Uani 1 1 d D . . . .
H10 H 0.365363 0.944109 0.635969 0.200 Uiso 1 1 calc R U . . .
H11 H 0.398049 0.937292 0.635653 0.200 Uiso 1 1 calc R U . . .
H12 H 0.380895 0.797278 0.706488 0.200 Uiso 1 1 calc R U . . .
C12 C 0.3780(4) 0.886(3) 0.391(2) 0.086(8) Uani 1 1 d D . . . .
H13 H 0.376204 0.820970 0.311637 0.128 Uiso 1 1 calc R U . . .
H14 H 0.394229 0.955522 0.384279 0.128 Uiso 1 1 calc R U . . .
H15 H 0.361711 0.954874 0.400863 0.128 Uiso 1 1 calc R U . . .
C13 C 0.4061(3) 0.670(2) 0.488(2) 0.066(6) Uani 1 1 d D . . . .
O4 O 0.4249(3) 0.6900(15) 0.5685(12) 0.066(4) Uani 1 1 d . . . . .
C14 C 0.4079(4) 0.555(2) 0.3758(19) 0.071(7) Uani 1 1 d D . . . .
H26 H 0.392017 0.480288 0.377810 0.086 Uiso 1 1 calc R U . . .
H27 H 0.406938 0.618312 0.294182 0.086 Uiso 1 1 calc R U . . .
C15 C 0.4336(3) 0.4586(19) 0.3778(15) 0.046(5) Uani 1 1 d D . . . .
H28 H 0.449192 0.533308 0.391030 0.056 Uiso 1 1 calc R U . . .
H29 H 0.435971 0.405128 0.292714 0.056 Uiso 1 1 calc R U . . .
C16 C 0.4340(4) 0.328(2) 0.4836(19) 0.054(5) Uani 1 1 d D . . . .
O5 O 0.4157(3) 0.3149(14) 0.5616(12) 0.056(4) Uani 1 1 d . . . . .
C17 C 0.4600(4) 0.2232(14) 0.4903(16) 0.040(4) Uani 1 1 d D . . . .
C18 C 0.4596(4) 0.110(2) 0.611(2) 0.081(9) Uani 1 1 d D . . . .
H16 H 0.477455 0.057429 0.620174 0.122 Uiso 1 1 calc R U . . .
H17 H 0.445443 0.026998 0.599613 0.122 Uiso 1 1 calc R U . . .
H18 H 0.455657 0.174991 0.688077 0.122 Uiso 1 1 calc R U . . .
C19 C 0.4613(3) 0.116(3) 0.3679(15) 0.049(6) Uani 1 1 d D . . . .
H19 H 0.462844 0.185267 0.291198 0.074 Uiso 1 1 calc R U . . .
H20 H 0.444646 0.049936 0.361938 0.074 Uiso 1 1 calc R U . . .
H21 H 0.477253 0.043742 0.373002 0.074 Uiso 1 1 calc R U . . .
C20 C 0.4858(3) 0.3266(19) 0.4959(14) 0.034(4) Uani 1 1 d D . . . .
O6 O 0.5052(3) 0.3096(14) 0.4293(13) 0.053(4) Uani 1 1 d . . . . .
C21 C 0.4869(3) 0.4428(15) 0.6100(14) 0.042(5) Uani 1 1 d D . . . .
H30 H 0.486632 0.378643 0.691090 0.050 Uiso 1 1 calc R U . . .
H31 H 0.470292 0.511890 0.608914 0.050 Uiso 1 1 calc R U . . .

loop_
_atom_site_aniso_label
_atom_site_aniso_U_11
_atom_site_aniso_U_22
_atom_site_aniso_U_33
_atom_site_aniso_U_23
_atom_site_aniso_U_13
_atom_site_aniso_U_12
C1 0.048(16) 0.24(3) 0.29(4) 0.08(3) 0.03(2) -0.018(19)
C2 0.076(12) 0.141(18) 0.19(2) -0.027(15) 0.031(14) -0.024(11)
O1 0.089(15) 0.31(3) 0.16(2) 0.004(19) 0.084(17) 0.034(18)
C3 0.069(12) 0.148(17) 0.130(16) -0.040(12) 0.013(13) -0.029(10)
C4 0.098(18) 0.149(17) 0.15(2) -0.026(14) 0.012(15) -0.046(14)
O2 0.070(11) 0.097(11) 0.132(14) -0.004(10) 0.010(12) -0.014(9)
C5 0.081(16) 0.18(2) 0.145(17) -0.052(15) 0.011(13) -0.021(15)
C6 0.066(12) 0.124(17) 0.132(19) -0.031(15) 0.020(13) -0.012(12)
C7 0.16(3) 0.055(14) 0.078(17) -0.006(12) 0.011(17) -0.006(16)
C8 0.056(16) 0.062(14) 0.13(2) -0.010(15) 0.018(17) -0.001(12)
C9 0.058(16) 0.10(2) 0.095(19) 0.021(16) 0.023(14) 0.040(16)
O3 0.052(10) 0.081(11) 0.176(18) 0.014(11) 0.011(13) 0.004(9)
C10 0.022(11) 0.045(12) 0.14(2) -0.016(14) -0.001(13) -0.010(10)
C11 0.08(2) 0.069(17) 0.25(4) -0.05(2) 0.01(2) -0.028(14)
C12 0.059(14) 0.072(16) 0.13(2) 0.045(16) 0.027(15) 0.015(11)
C13 0.034(12) 0.057(12) 0.108(17) -0.004(14) -0.023(13) -0.019(11)
O4 0.068(10) 0.071(9) 0.058(8) 0.004(7) -0.008(10) -0.004(9)
C14 0.055(14) 0.083(16) 0.076(15) -0.013(12) -0.008(14) 0.019(12)
C15 0.048(13) 0.056(12) 0.035(10) 0.012(9) 0.006(11) 0.016(10)
C16 0.052(9) 0.039(10) 0.072(14) -0.013(11) -0.008(9) 0.004(8)
O5 0.045(8) 0.069(9) 0.054(7) 0.001(7) 0.022(7) -0.004(8)
C17 0.053(8) 0.028(7) 0.040(9) 0.010(9) 0.003(7) 0.000(7)
C18 0.060(17) 0.041(13) 0.14(2) 0.024(15) 0.024(16) 0.022(10)
C19 0.028(11) 0.070(16) 0.050(13) -0.024(11) -0.001(9) 0.001(9)
C20 0.049(9) 0.036(8) 0.017(7) 0.017(7) -0.007(7) 0.000(8)
O6 0.038(7) 0.056(8) 0.065(9) -0.013(7) -0.008(7) -0.004(8)
C21 0.059(13) 0.038(10) 0.029(8) 0.008(6) -0.004(8) 0.005(8)

loop_
_atom_type_symbol
_atom_type_description
_atom_type_scat_dispersion_real
_atom_type_scat_dispersion_imag
_atom_type_scat_source
C C 0.0181 0.0091 'International Tables Vol C Tables 4.2.6.8 and 6.1.1.4'
H H 0.0000 0.0000 'International Tables Vol C Tables 4.2.6.8 and 6.1.1.4'
O O 0.0492 0.0322 'International Tables Vol C Tables 4.2.6.8 and 6.1.1.4'

loop_
_geom_angle_atom_site_label_1
_geom_angle_atom_site_label_2
_geom_angle_atom_site_label_3
_geom_angle
_geom_angle_site_symmetry_1
_geom_angle_site_symmetry_3
_geom_angle_publ_flag
O1 C2 C3 122(3) . . ?
O1 C2 C1 125(3) . . ?
C3 C2 C1 112(3) . . ?
C5 C3 C6 112(2) . . ?
C5 C3 C4 114(2) . . ?
C6 C3 C4 108(2) . . ?
C5 C3 C2 105(2) . . ?
C6 C3 C2 108(2) . . ?
C4 C3 C2 109(2) . . ?
O2 C6 C7 118(2) . . ?
O2 C6 C3 120(2) . . ?
C7 C6 C3 122(2) . . ?
C6 C7 C8 117(2) . . ?
C9 C8 C7 110.5(18) . . ?
O3 C9 C10 120.1(19) . . ?
O3 C9 C8 121.3(19) . . ?
C10 C9 C8 117.4(19) . . ?
C9 C10 C13 106.8(15) . . ?
C9 C10 C12 109.0(17) . . ?
C13 C10 C12 108.1(17) . . ?
C9 C10 C11 109.4(17) . . ?
C13 C10 C11 112.7(17) . . ?
C12 C10 C11 110.7(16) . . ?
O4 C13 C14 123.8(17) . . ?
O4 C13 C10 116.3(17) . . ?
C14 C13 C10 119.9(17) . . ?
C15 C14 C13 111.9(16) . . ?
C14 C15 C16 113.2(15) . . ?
O5 C16 C15 122.1(16) . . ?
O5 C16 C17 122.0(16) . . ?
C15 C16 C17 115.8(15) . . ?
C20 C17 C16 112.0(10) . . ?
C20 C17 C19 108.4(14) . . ?
C16 C17 C19 108.5(15) . . ?
C20 C17 C18 108.3(14) . . ?
C16 C17 C18 111.1(14) . . ?
C19 C17 C18 108.4(11) . . ?
O6 C20 C21 119.9(15) . . ?
O6 C20 C17 125.4(15) . . ?
C21 C20 C17 114.1(13) . . ?
C20 C21 C21 113.5(12) . 2_665 ?

loop_
_geom_bond_atom_site_label_1
_geom_bond_atom_site_label_2
_geom_bond_distance
_geom_bond_site_symmetry_2
_geom_bond_publ_flag
C1 C2 1.53(2) . ?
C2 O1 1.23(3) . ?
C2 C3 1.52(2) . ?
C3 C5 1.512(19) . ?
C3 C6 1.512(19) . ?
C3 C4 1.513(19) . ?
O2 C6 1.27(2) . ?
C6 C7 1.494(19) . ?
C7 C8 1.55(3) . ?
C8 C9 1.530(18) . ?
C9 O3 1.22(2) . ?
C9 C10 1.502(18) . ?
C10 C13 1.521(16) . ?
C10 C12 1.521(17) . ?
C10 C11 1.528(19) . ?
C13 O4 1.25(2) . ?
C13 C14 1.498(18) . ?
C14 C15 1.49(2) . ?
C15 C16 1.528(17) . ?
C16 O5 1.21(2) . ?
C16 C17 1.541(16) . ?
C17 C20 1.521(16) . ?
C17 C19 1.543(16) . ?
C17 C18 1.551(17) . ?
C20 O6 1.181(18) . ?
C20 C21 1.517(16) . ?
C21 C21 1.59(3) 2_665 ?

loop_
_geom_torsion_atom_site_label_1
_geom_torsion_atom_site_label_2
_geom_torsion_atom_site_label_3
_geom_torsion_atom_site_label_4
_geom_torsion
_geom_torsion_site_symmetry_1
_geom_torsion_site_symmetry_2
_geom_torsion_site_symmetry_3
_geom_torsion_site_symmetry_4
_geom_torsion_publ_flag
O1 C2 C3 C5 123(3) . . . . ?
C1 C2 C3 C5 -58(3) . . . . ?
O1 C2 C3 C6 -118(3) . . . . ?
C1 C2 C3 C6 62(3) . . . . ?
O1 C2 C3 C4 -1(4) . . . . ?
C1 C2 C3 C4 179(3) . . . . ?
C5 C3 C6 O2 -15(4) . . . . ?
C4 C3 C6 O2 112(3) . . . . ?
C2 C3 C6 O2 -130(3) . . . . ?
C5 C3 C6 C7 169(2) . . . . ?
C4 C3 C6 C7 -65(3) . . . . ?
C2 C3 C6 C7 54(3) . . . . ?
O2 C6 C7 C8 5(3) . . . . ?
C3 C6 C7 C8 -179(2) . . . . ?
C6 C7 C8 C9 66(2) . . . . ?
C7 C8 C9 O3 10(3) . . . . ?
C7 C8 C9 C10 177.4(18) . . . . ?
O3 C9 C10 C13 -130(2) . . . . ?
C8 C9 C10 C13 63(2) . . . . ?
O3 C9 C10 C12 -13(3) . . . . ?
C8 C9 C10 C12 179.4(19) . . . . ?
O3 C9 C10 C11 108(3) . . . . ?
C8 C9 C10 C11 -59(2) . . . . ?
C9 C10 C13 O4 -127(2) . . . . ?
C12 C10 C13 O4 116(2) . . . . ?
C11 C10 C13 O4 -7(3) . . . . ?
C9 C10 C13 C14 55(3) . . . . ?
C12 C10 C13 C14 -62(2) . . . . ?
C11 C10 C13 C14 174.8(19) . . . . ?
O4 C13 C14 C15 5(3) . . . . ?
C10 C13 C14 C15 -177.0(17) . . . . ?
C13 C14 C15 C16 72(2) . . . . ?
C14 C15 C16 O5 -4(3) . . . . ?
C14 C15 C16 C17 179.7(16) . . . . ?
O5 C16 C17 C20 -124.0(18) . . . . ?
C15 C16 C17 C20 52(2) . . . . ?
O5 C16 C17 C19 116(2) . . . . ?
C15 C16 C17 C19 -67.7(19) . . . . ?
O5 C16 C17 C18 -3(2) . . . . ?
C15 C16 C17 C18 173.2(16) . . . . ?
C16 C17 C20 O6 -130.2(18) . . . . ?
C19 C17 C20 O6 -11(2) . . . . ?
C18 C17 C20 O6 106.9(19) . . . . ?
C16 C17 C20 C21 59(2) . . . . ?
C19 C17 C20 C21 178.2(14) . . . . ?
C18 C17 C20 C21 -64.4(17) . . . . ?
O6 C20 C21 C21 12(2) . . . 2_665 ?
C17 C20 C21 C21 -176.7(13) . . . 2_665 ?
